data_8101290
loop_
_publ_author_name
'Frackenpohl, J.'
'R\"oper, S.'
'Hoffmann, H. M. R.'
'Wartchow, R.'

_publ_section_title
;
Crystal structure of (1S,2R,5R,6R)-2-methoxy-6-(16-nitrophenylethynyl)-
1-azabicyclo[3.2.2]nonane, C~17~H~20~N~2~O~3~
;
_journal_issue 3
_journal_name_full 'Zeitschrift f\"ur Kristallographie - New Crystal Structures'
_journal_page_first 437
_journal_page_last 438
_journal_volume 215
_journal_year 2000
_chemical_formula_sum 'C17 H20 N2 O3'
_chemical_formula_weight 300.35
_chemical_melting_point 352
_space_group_IT_number 19
_symmetry_cell_setting orthorhombic
_symmetry_Int_Tables_number 19
_symmetry_space_group_name_Hall 'P 2ac 2ab'
_symmetry_space_group_name_H-M 'P 21 21 21'
_cell_angle_alpha 90.00
_cell_angle_beta 90.00
_cell_angle_gamma 90.00
_cell_formula_units_Z 4
_cell_length_a 7.0960(10)
_cell_length_b 11.6710(10)
_cell_length_c 19.277(2)
_cell_measurement_temperature 300(2)
_cell_volume 1596.5(3)
_diffrn_ambient_temperature 300(2)
_exptl_crystal_density_diffrn 1.250
_cod_database_code 8101290

loop_
_symmetry_equiv_pos_as_xyz
'x, y, z'
'x+1/2, -y+1/2, -z'
'-x, y+1/2, -z+1/2'
'-x+1/2, -y, z+1/2'

loop_
_atom_site_aniso_label
_atom_site_aniso_U_11
_atom_site_aniso_U_22
_atom_site_aniso_U_33
_atom_site_aniso_U_23
_atom_site_aniso_U_13
_atom_site_aniso_U_12
O1 0.0688(13) 0.0867(13) 0.117(2) 0.0361(14) -0.0219(13) -0.0059(13)
O2 0.213(3) 0.098(2) 0.077(2) 0.009(2) -0.022(2) -0.010(2)
O3 0.151(2) 0.103(2) 0.093(2) -0.032(2) -0.015(2) 0.019(2)
N1 0.066(2) 0.0504(13) 0.0474(15) 0.0015(13) 0.0020(14) 0.0033(14)
N2 0.092(2) 0.081(2) 0.083(3) -0.006(2) -0.014(2) 0.005(2)
C2 0.068(2) 0.058(2) 0.068(2) 0.013(2) 0.001(2) -0.003(2)
C3 0.102(3) 0.052(2) 0.084(3) 0.009(2) -0.023(2) -0.016(2)
C4 0.114(3) 0.0429(15) 0.080(2) 0.005(2) 0.002(3) 0.005(2)
C5 0.093(3) 0.064(2) 0.072(2) 0.007(2) 0.010(2) 0.029(2)
C6 0.065(2) 0.075(2) 0.077(2) 0.013(2) 0.005(2) 0.011(2)
C7 0.076(2) 0.064(2) 0.074(2) 0.010(2) 0.000(2) 0.001(2)
C8 0.108(2) 0.073(2) 0.062(2) 0.012(2) 0.017(2) 0.017(2)
C9 0.155(3) 0.082(2) 0.064(2) 0.008(2) 0.027(2) 0.048(2)
C10 0.093(3) 0.088(2) 0.221(5) 0.067(3) 0.012(3) 0.010(2)
C11 0.062(2) 0.084(2) 0.083(3) 0.016(2) -0.008(2) -0.001(2)
C12 0.069(2) 0.077(2) 0.080(3) 0.014(2) -0.010(2) 0.001(2)
C13 0.053(2) 0.061(2) 0.071(2) 0.002(2) -0.009(2) -0.002(2)
C14 0.065(2) 0.048(2) 0.075(2) -0.009(2) -0.012(2) -0.002(2)
C15 0.071(2) 0.049(2) 0.072(2) -0.001(2) -0.010(2) -0.003(2)
C16 0.057(2) 0.060(2) 0.057(2) -0.002(2) -0.009(2) 0.003(2)
C17 0.083(2) 0.046(2) 0.086(3) -0.005(2) -0.010(2) 0.007(2)
C18 0.092(2) 0.050(2) 0.089(2) 0.016(2) -0.009(2) 0.005(2)

loop_
_atom_site_label
_atom_site_type_symbol
_atom_site_fract_x
_atom_site_fract_y
_atom_site_fract_z
_atom_site_U_iso_or_equiv
_atom_site_thermal_displace_type
_atom_site_occupancy
_atom_site_calc_flag
_atom_site_refinement_flags
_atom_site_disorder_group
O1 O 0.9889(3) 0.1968(2) 0.39047(10) 0.0908(6) Uani 1 d . .
O2 O 0.3836(4) 0.3960(2) -0.16437(12) 0.1292(10) Uani 1 d . .
O3 O 0.4110(4) 0.2128(2) -0.16312(12) 0.1155(9) Uani 1 d . .
N1 N 0.6635(3) 0.1844(2) 0.37048(11) 0.0548(6) Uani 1 d . .
N2 N 0.3999(3) 0.3048(3) -0.13353(15) 0.0852(8) Uani 1 d . .
C2 C 0.8396(4) 0.2348(2) 0.34708(15) 0.0647(9) Uani 1 d . .
H1 H 0.8645(4) 0.2091(2) 0.29955(15) 0.078 Uiso 1 calc R .
C3 C 0.8479(4) 0.3650(2) 0.34897(15) 0.0794(10) Uani 1 d . .
H2 H 0.9639(4) 0.3901(2) 0.32718(15) 0.095 Uiso 1 calc R .
H3 H 0.8505(4) 0.3900(2) 0.39693(15) 0.095 Uiso 1 calc R .
C4 C 0.6819(4) 0.4216(2) 0.3124(2) 0.0789(9) Uani 1 d . .
H4 H 0.6946(4) 0.4082(2) 0.2630(2) 0.095 Uiso 1 calc R .
H5 H 0.6902(4) 0.5036(2) 0.3199(2) 0.095 Uiso 1 calc R .
C5 C 0.4841(5) 0.3815(2) 0.3350(2) 0.0761(9) Uani 1 d . .
H6 H 0.3967(5) 0.4448(2) 0.3258(2) 0.091 Uiso 1 calc R .
C6 C 0.4099(4) 0.2767(2) 0.29612(15) 0.0723(9) Uani 1 d . .
H7 H 0.2800(4) 0.2637(2) 0.31150(15) 0.087 Uiso 1 calc R .
C7 C 0.5264(4) 0.1679(2) 0.31566(15) 0.0713(9) Uani 1 d . .
H8 H 0.4396(4) 0.1080(2) 0.32976(15) 0.086 Uiso 1 calc R .
H9 H 0.5918(4) 0.1412(2) 0.27454(15) 0.086 Uiso 1 calc R .
C8 C 0.5746(4) 0.2402(2) 0.43064(15) 0.0806(10) Uani 1 d . .
H10 H 0.6704(4) 0.2547(2) 0.46546(15) 0.097 Uiso 1 calc R .
H11 H 0.4831(4) 0.1880(2) 0.45063(15) 0.097 Uiso 1 calc R .
C9 C 0.4739(5) 0.3553(2) 0.4130(2) 0.1004(12) Uani 1 d . .
H12 H 0.3430(5) 0.3509(2) 0.4272(2) 0.121 Uiso 1 calc R .
H13 H 0.5329(5) 0.4171(2) 0.4387(2) 0.121 Uiso 1 calc R .
C10 C 1.0265(4) 0.0781(2) 0.3814(2) 0.134(2) Uani 1 d . .
H14 H 1.1278(4) 0.0556(2) 0.4115(2) 0.161 Uiso 1 calc R .
H15 H 1.0614(4) 0.0639(2) 0.3341(2) 0.161 Uiso 1 calc R .
H16 H 0.9157(4) 0.0347(2) 0.3926(2) 0.161 Uiso 1 calc R .
C11 C 0.4052(4) 0.2935(3) 0.2202(2) 0.0763(9) Uani 1 d . .
C12 C 0.4047(4) 0.3038(3) 0.1596(2) 0.0753(9) Uani 1 d . .
C13 C 0.4047(4) 0.3064(3) 0.0851(2) 0.0617(7) Uani 1 d . .
C14 C 0.3998(4) 0.4089(2) 0.0481(2) 0.0626(9) Uani 1 d . .
H17 H 0.3980(4) 0.4780(2) 0.0721(2) 0.075 Uiso 1 calc R .
C15 C 0.3977(4) 0.4101(2) -0.0228(2) 0.0641(8) Uani 1 d . .
H18 H 0.3938(4) 0.4789(2) -0.0471(2) 0.077 Uiso 1 calc R .
C16 C 0.4015(3) 0.3065(3) -0.05764(15) 0.0581(7) Uani 1 d . .
C17 C 0.4062(4) 0.2041(3) -0.0232(2) 0.0716(8) Uani 1 d . .
H19 H 0.4085(4) 0.1353(3) -0.0475(2) 0.086 Uiso 1 calc R .
C18 C 0.4074(4) 0.2045(3) 0.0473(2) 0.0772(9) Uani 1 d . .
H20 H 0.4102(4) 0.1350(3) 0.0709(2) 0.093 Uiso 1 calc R .

loop_
_geom_bond_atom_site_label_1
_geom_bond_atom_site_label_2
_geom_bond_distance
_geom_bond_site_symmetry_2
_geom_bond_publ_flag
O1 C2 1.420(3) . ?
O1 C10 1.422(3) . ?
O2 N2 1.225(3) . ?
O3 N2 1.219(3) . ?
N1 C7 1.449(3) . ?
N1 C2 1.453(3) . ?
N1 C8 1.472(3) . ?
N2 C16 1.463(3) . ?
C2 C3 1.520(2) . ?
C3 C4 1.523(3) . ?
C4 C5 1.542(4) . ?
C5 C6 1.529(3) . ?
C5 C9 1.537(3) . ?
C6 C11 1.478(4) . ?
C6 C7 1.561(3) . ?
C8 C9 1.559(3) . ?
C11 C12 1.173(3) . ?
C12 C13 1.436(3) . ?
C13 C14 1.394(3) . ?
C13 C18 1.396(4) . ?
C14 C15 1.367(4) . ?
C15 C16 1.383(3) . ?
C16 C17 1.369(4) . ?
C17 C18 1.357(3) . ?

loop_
_cod_related_entry_id
_cod_related_entry_database
_cod_related_entry_code
1 ChemSpider 21183569
